data_7015479
loop_
_publ_author_name
'Mu, Jing-Shan'
'Wang, Yong-Xia'
'Li, Bai-Xiang'
'Li, Yue-Sheng'

_publ_section_title
;
 Synthesis of vanadium(III) complexes bearing iminopyrrolyl ligands and
 their role as thermal robust ethylene (co)polymerization catalysts.
;
_journal_issue 14
_journal_name_full 'Dalton transactions (Cambridge, England : 2003)'
_journal_page_first 3490
_journal_page_last 3497
_journal_paper_doi 10.1039/c0dt01650k
_journal_volume 40
_journal_year 2011
_chemical_formula_sum 'C38 H54 Cl2 N3 O2 V'
_chemical_formula_weight 706.68
_chemical_name_systematic
;
?
;
_space_group_IT_number 2
_symmetry_cell_setting triclinic
_symmetry_space_group_name_Hall '-P 1'
_symmetry_space_group_name_H-M 'P -1'
_atom_sites_solution_hydrogens geom
_atom_sites_solution_primary direct
_atom_sites_solution_secondary difmap
_audit_creation_method SHELXL-97
_cell_angle_alpha 95.5610(10)
_cell_angle_beta 106.3050(10)
_cell_angle_gamma 90.2220(10)
_cell_formula_units_Z 2
_cell_length_a 9.3696(7)
_cell_length_b 15.8826(12)
_cell_length_c 16.5052(13)
_cell_measurement_temperature 185(2)
_cell_volume 2345.1(3)
_computing_structure_refinement 'SHELXL-97 (Sheldrick, 1997)'
_computing_structure_solution 'SHELXS-97 (Sheldrick, 1990)'
_diffrn_ambient_temperature 185(2)
_diffrn_measured_fraction_theta_full 0.975
_diffrn_measured_fraction_theta_max 0.975
_diffrn_radiation_monochromator graphite
_diffrn_radiation_source 'fine-focus sealed tube'
_diffrn_radiation_type MoK\a
_diffrn_radiation_wavelength 0.71073
_diffrn_reflns_av_R_equivalents 0.0217
_diffrn_reflns_av_sigmaI/netI 0.0554
_diffrn_reflns_limit_h_max 11
_diffrn_reflns_limit_h_min -11
_diffrn_reflns_limit_k_max 9
_diffrn_reflns_limit_k_min -19
_diffrn_reflns_limit_l_max 20
_diffrn_reflns_limit_l_min -20
_diffrn_reflns_number 13264
_diffrn_reflns_theta_full 26.04
_diffrn_reflns_theta_max 26.04
_diffrn_reflns_theta_min 1.29
_exptl_absorpt_coefficient_mu 0.354
_exptl_absorpt_correction_T_max 0.9621
_exptl_absorpt_correction_T_min 0.8952
_exptl_absorpt_correction_type multi-scan
_exptl_crystal_density_diffrn 1.001
_exptl_crystal_density_method 'not measured'
_exptl_crystal_F_000 752
_exptl_crystal_size_max 0.32
_exptl_crystal_size_mid 0.17
_exptl_crystal_size_min 0.11
_platon_squeeze_details
;
;
_refine_diff_density_max 0.339
_refine_diff_density_min -0.337
_refine_diff_density_rms 0.054
_refine_ls_extinction_method none
_refine_ls_goodness_of_fit_ref 0.982
_refine_ls_hydrogen_treatment constr
_refine_ls_matrix_type full
_refine_ls_number_parameters 425
_refine_ls_number_reflns 9045
_refine_ls_number_restraints 0
_refine_ls_restrained_S_all 0.982
_refine_ls_R_factor_all 0.0706
_refine_ls_R_factor_gt 0.0492
_refine_ls_shift/su_max 0.000
_refine_ls_shift/su_mean 0.000
_refine_ls_structure_factor_coef Fsqd
_refine_ls_weighting_details 'calc w=1/[\s^2^(Fo^2^)+(0.0686P)^2^+0.0000P] where P=(Fo^2^+2Fc^2^)/3'
_refine_ls_weighting_scheme calc
_refine_ls_wR_factor_gt 0.1194
_refine_ls_wR_factor_ref 0.1289
_reflns_number_gt 6449
_reflns_number_total 9045
_reflns_threshold_expression >2sigma(I)
_cod_data_source_file c0dt01650k.txt
_cod_data_source_block t129
_cod_original_sg_symbol_H-M P-1
_cod_database_code 7015479

loop_
_symmetry_equiv_pos_as_xyz
'x, y, z'
'-x, -y, -z'

loop_
_atom_site_label
_atom_site_type_symbol
_atom_site_fract_x
_atom_site_fract_y
_atom_site_fract_z
_atom_site_U_iso_or_equiv
_atom_site_adp_type
_atom_site_occupancy
_atom_site_symmetry_multiplicity
_atom_site_calc_flag
_atom_site_refinement_flags
_atom_site_disorder_assembly
_atom_site_disorder_group
V1 V 0.47104(4) 0.09695(2) 0.22659(2) 0.02658(12) Uani 1 1 d . . .
Cl1 Cl 0.38998(7) -0.00704(4) 0.11123(4) 0.03853(17) Uani 1 1 d . . .
Cl2 Cl 0.28931(7) 0.19274(4) 0.17510(4) 0.03958(17) Uani 1 1 d . . .
N1 N 0.64711(19) 0.03159(11) 0.30045(11) 0.0251(4) Uani 1 1 d . . .
N2 N 0.5495(2) 0.18632(11) 0.33844(11) 0.0272(4) Uani 1 1 d . . .
N3 N 0.7519(2) -0.17669(12) 0.23093(11) 0.0305(4) Uani 1 1 d . . .
O1 O 0.33327(17) 0.03658(10) 0.28143(10) 0.0338(4) Uani 1 1 d . . .
O2 O 0.61566(17) 0.14224(10) 0.16725(9) 0.0337(4) Uani 1 1 d . B .
C1 C 0.7207(2) 0.07926(14) 0.37537(13) 0.0265(5) Uani 1 1 d . . .
C2 C 0.8384(3) 0.03551(15) 0.42218(14) 0.0317(5) Uani 1 1 d . . .
H2A H 0.9056 0.0547 0.4757 0.038 Uiso 1 1 calc R . .
C3 C 0.8381(3) -0.04192(15) 0.37508(14) 0.0298(5) Uani 1 1 d . . .
H3B H 0.9051 -0.0862 0.3905 0.036 Uiso 1 1 calc R . .
C4 C 0.7211(2) -0.04237(14) 0.30109(13) 0.0259(5) Uani 1 1 d . . .
C5 C 0.6647(2) 0.15978(14) 0.39263(14) 0.0290(5) Uani 1 1 d . . .
H5A H 0.7116 0.1941 0.4437 0.035 Uiso 1 1 calc R . .
C6 C 0.4966(3) 0.26897(15) 0.36096(14) 0.0326(5) Uani 1 1 d . . .
C7 C 0.5551(3) 0.34106(16) 0.33834(15) 0.0406(6) Uani 1 1 d . . .
C8 C 0.5103(4) 0.41957(17) 0.36603(18) 0.0531(8) Uani 1 1 d . . .
H8A H 0.5508 0.4696 0.3527 0.064 Uiso 1 1 calc R . .
C9 C 0.4090(4) 0.42625(19) 0.41204(18) 0.0562(8) Uani 1 1 d . . .
H9A H 0.3798 0.4804 0.4302 0.067 Uiso 1 1 calc R . .
C10 C 0.3498(3) 0.35404(18) 0.43187(17) 0.0485(7) Uani 1 1 d . . .
H10A H 0.2793 0.3591 0.4636 0.058 Uiso 1 1 calc R . .
C11 C 0.3909(3) 0.27417(16) 0.40658(15) 0.0371(6) Uani 1 1 d . . .
C12 C 0.6648(4) 0.33606(18) 0.28586(19) 0.0546(8) Uani 1 1 d . . .
H12A H 0.6682 0.2754 0.2640 0.066 Uiso 1 1 calc R . .
C13 C 0.8204(4) 0.3636(3) 0.3404(3) 0.0878(12) Uani 1 1 d . . .
H13A H 0.8490 0.3299 0.3888 0.132 Uiso 1 1 calc R . .
H13B H 0.8218 0.4236 0.3611 0.132 Uiso 1 1 calc R . .
H13C H 0.8909 0.3550 0.3066 0.132 Uiso 1 1 calc R . .
C14 C 0.6139(5) 0.3866(2) 0.2089(2) 0.0813(11) Uani 1 1 d . . .
H14A H 0.5134 0.3671 0.1754 0.122 Uiso 1 1 calc R . .
H14B H 0.6824 0.3781 0.1738 0.122 Uiso 1 1 calc R . .
H14C H 0.6134 0.4469 0.2283 0.122 Uiso 1 1 calc R . .
C15 C 0.3231(3) 0.19676(17) 0.42955(18) 0.0456(7) Uani 1 1 d . . .
H15A H 0.3449 0.1468 0.3936 0.055 Uiso 1 1 calc R . .
C16 C 0.1539(3) 0.2002(2) 0.4111(2) 0.0754(11) Uani 1 1 d . . .
H16A H 0.1099 0.2096 0.3515 0.113 Uiso 1 1 calc R . .
H16B H 0.1289 0.2466 0.4478 0.113 Uiso 1 1 calc R . .
H16C H 0.1147 0.1465 0.4220 0.113 Uiso 1 1 calc R . .
C17 C 0.3946(4) 0.1824(2) 0.5216(2) 0.0770(11) Uani 1 1 d . . .
H17A H 0.5027 0.1804 0.5322 0.116 Uiso 1 1 calc R . .
H17B H 0.3564 0.1288 0.5334 0.116 Uiso 1 1 calc R . .
H17C H 0.3708 0.2289 0.5587 0.116 Uiso 1 1 calc R . .
C18 C 0.6754(3) -0.11093(14) 0.23272(14) 0.0289(5) Uani 1 1 d . . .
H18A H 0.5864 -0.1063 0.1885 0.035 Uiso 1 1 calc R . .
C19 C 0.6930(3) -0.24189(15) 0.16331(14) 0.0324(5) Uani 1 1 d . . .
C20 C 0.7599(3) -0.25225(16) 0.09679(15) 0.0370(6) Uani 1 1 d . . .
C21 C 0.7017(3) -0.31638(18) 0.03176(16) 0.0482(7) Uani 1 1 d . . .
H21A H 0.7425 -0.3236 -0.0150 0.058 Uiso 1 1 calc R . .
C22 C 0.5862(4) -0.36978(18) 0.03358(18) 0.0550(8) Uani 1 1 d . . .
H22A H 0.5482 -0.4128 -0.0117 0.066 Uiso 1 1 calc R . .
C23 C 0.5266(3) -0.36060(17) 0.10074(18) 0.0502(7) Uani 1 1 d . . .
H23A H 0.4484 -0.3983 0.1020 0.060 Uiso 1 1 calc R . .
C24 C 0.5787(3) -0.29675(15) 0.16743(15) 0.0378(6) Uani 1 1 d . . .
C25 C 0.8880(3) -0.19382(18) 0.09781(16) 0.0434(7) Uani 1 1 d . . .
H25A H 0.9478 -0.1810 0.1584 0.052 Uiso 1 1 calc R . .
C26 C 0.9932(4) -0.2332(2) 0.0490(2) 0.0677(9) Uani 1 1 d . . .
H26A H 1.0280 -0.2870 0.0706 0.102 Uiso 1 1 calc R . .
H26B H 1.0787 -0.1944 0.0567 0.102 Uiso 1 1 calc R . .
H26C H 0.9399 -0.2433 -0.0115 0.102 Uiso 1 1 calc R . .
C27 C 0.8357(3) -0.10924(18) 0.06426(17) 0.0500(7) Uani 1 1 d . . .
H27A H 0.7699 -0.0833 0.0958 0.075 Uiso 1 1 calc R . .
H27B H 0.7816 -0.1190 0.0039 0.075 Uiso 1 1 calc R . .
H27C H 0.9221 -0.0713 0.0717 0.075 Uiso 1 1 calc R . .
C28 C 0.5126(3) -0.28843(17) 0.24163(18) 0.0449(7) Uani 1 1 d . . .
H28A H 0.5765 -0.2462 0.2860 0.054 Uiso 1 1 calc R . .
C29 C 0.3564(4) -0.2544(2) 0.2175(2) 0.0721(10) Uani 1 1 d . . .
H29A H 0.3578 -0.2008 0.1928 0.108 Uiso 1 1 calc R . .
H29B H 0.3215 -0.2450 0.2682 0.108 Uiso 1 1 calc R . .
H29C H 0.2894 -0.2955 0.1759 0.108 Uiso 1 1 calc R . .
C30 C 0.5147(4) -0.37143(19) 0.2816(2) 0.0592(8) Uani 1 1 d . . .
H30A H 0.6164 -0.3919 0.2974 0.089 Uiso 1 1 calc R . .
H30B H 0.4491 -0.4137 0.2408 0.089 Uiso 1 1 calc R . .
H30C H 0.4800 -0.3619 0.3324 0.089 Uiso 1 1 calc R . .
C31 C 0.3786(3) -0.02090(17) 0.34743(17) 0.0417(6) Uani 1 1 d . . .
H31A H 0.4435 0.0091 0.4004 0.050 Uiso 1 1 calc R . .
H31B H 0.4326 -0.0690 0.3287 0.050 Uiso 1 1 calc R . .
C32 C 0.2346(3) -0.0511(2) 0.36050(19) 0.0529(8) Uani 1 1 d . . .
H32A H 0.2441 -0.1075 0.3818 0.063 Uiso 1 1 calc R . .
H32B H 0.2014 -0.0107 0.4005 0.063 Uiso 1 1 calc R . .
C33 C 0.1302(3) -0.0546(2) 0.27214(19) 0.0554(8) Uani 1 1 d . . .
H33A H 0.1445 -0.1062 0.2369 0.066 Uiso 1 1 calc R . .
H33B H 0.0252 -0.0536 0.2734 0.066 Uiso 1 1 calc R . .
C34 C 0.1721(3) 0.02268(19) 0.23936(17) 0.0493(7) Uani 1 1 d . . .
H34A H 0.1524 0.0142 0.1769 0.059 Uiso 1 1 calc R . .
H34B H 0.1157 0.0716 0.2541 0.059 Uiso 1 1 calc R . .
C35 C 0.7768(3) 0.13107(19) 0.18829(18) 0.0486(7) Uani 1 1 d . . .
H35A H 0.7984 0.0714 0.1739 0.058 Uiso 1 1 calc R A 1
H35B H 0.8236 0.1466 0.2496 0.058 Uiso 1 1 calc R A 1
C36 C 0.8336(8) 0.1868(10) 0.1381(7) 0.051(3) Uani 0.440(17) 1 d P B 1
H36A H 0.9201 0.1621 0.1222 0.062 Uiso 0.440(17) 1 calc PR B 1
H36B H 0.8639 0.2431 0.1700 0.062 Uiso 0.440(17) 1 calc PR B 1
C36' C 0.8158(7) 0.1413(7) 0.1039(6) 0.048(2) Uani 0.560(17) 1 d P B 2
H36C H 0.9153 0.1691 0.1154 0.057 Uiso 0.560(17) 1 calc PR B 2
H36D H 0.8147 0.0856 0.0711 0.057 Uiso 0.560(17) 1 calc PR B 2
C37 C 0.7014(3) 0.1936(2) 0.05865(19) 0.0579(8) Uani 1 1 d . . .
H37A H 0.6931 0.2527 0.0438 0.070 Uiso 1 1 calc R B 1
H37B H 0.7154 0.1567 0.0098 0.070 Uiso 1 1 calc R B 1
C38 C 0.5650(3) 0.1662(2) 0.07961(16) 0.0504(7) Uani 1 1 d . B .
H38A H 0.4946 0.2129 0.0761 0.061 Uiso 1 1 calc R . .
H38B H 0.5147 0.1173 0.0398 0.061 Uiso 1 1 calc R . .

loop_
_atom_site_aniso_label
_atom_site_aniso_U_11
_atom_site_aniso_U_22
_atom_site_aniso_U_33
_atom_site_aniso_U_23
_atom_site_aniso_U_13
_atom_site_aniso_U_12
V1 0.0263(2) 0.0272(2) 0.0242(2) 0.00239(16) 0.00382(16) 0.00291(16)
Cl1 0.0421(4) 0.0358(4) 0.0297(3) -0.0031(3) -0.0007(3) 0.0049(3)
Cl2 0.0388(4) 0.0411(4) 0.0336(3) 0.0033(3) 0.0017(3) 0.0137(3)
N1 0.0237(10) 0.0259(10) 0.0246(9) 0.0020(8) 0.0054(8) 0.0008(8)
N2 0.0280(11) 0.0256(11) 0.0272(10) 0.0027(8) 0.0066(8) 0.0035(8)
N3 0.0331(11) 0.0268(11) 0.0294(10) 0.0019(8) 0.0056(9) 0.0040(9)
O1 0.0262(9) 0.0414(10) 0.0319(9) 0.0076(7) 0.0039(7) -0.0025(7)
O2 0.0316(9) 0.0404(10) 0.0290(8) 0.0069(7) 0.0074(7) 0.0019(7)
C1 0.0258(12) 0.0259(12) 0.0255(11) 0.0001(9) 0.0047(9) -0.0013(9)
C2 0.0278(13) 0.0352(14) 0.0282(12) 0.0020(10) 0.0018(10) 0.0003(10)
C3 0.0287(13) 0.0310(13) 0.0292(12) 0.0061(10) 0.0064(10) 0.0064(10)
C4 0.0249(12) 0.0262(13) 0.0275(11) 0.0045(9) 0.0081(9) 0.0007(9)
C5 0.0293(13) 0.0286(13) 0.0258(11) -0.0001(9) 0.0034(10) -0.0027(10)
C6 0.0363(14) 0.0297(14) 0.0262(12) 0.0003(10) 0.0006(10) 0.0055(10)
C7 0.0541(17) 0.0299(14) 0.0351(13) 0.0011(11) 0.0088(12) 0.0046(12)
C8 0.079(2) 0.0287(15) 0.0487(17) 0.0063(13) 0.0122(16) 0.0073(14)
C9 0.073(2) 0.0372(17) 0.0515(17) -0.0032(14) 0.0089(16) 0.0218(15)
C10 0.0528(18) 0.0447(18) 0.0457(16) -0.0044(13) 0.0130(13) 0.0145(14)
C11 0.0399(15) 0.0355(15) 0.0320(13) -0.0006(11) 0.0051(11) 0.0087(11)
C12 0.078(2) 0.0302(15) 0.0614(19) 0.0035(13) 0.0294(17) -0.0028(14)
C13 0.071(3) 0.105(3) 0.095(3) 0.014(2) 0.035(2) -0.007(2)
C14 0.126(3) 0.072(3) 0.060(2) 0.0168(18) 0.045(2) 0.009(2)
C15 0.0501(17) 0.0386(16) 0.0531(16) -0.0038(13) 0.0255(14) 0.0049(13)
C16 0.052(2) 0.075(3) 0.102(3) -0.016(2) 0.034(2) -0.0020(17)
C17 0.090(3) 0.082(3) 0.066(2) 0.0194(19) 0.028(2) -0.009(2)
C18 0.0289(13) 0.0301(13) 0.0267(11) 0.0046(10) 0.0058(10) 0.0018(10)
C19 0.0361(14) 0.0269(13) 0.0299(12) 0.0032(10) 0.0019(10) 0.0096(10)
C20 0.0408(15) 0.0377(15) 0.0298(12) 0.0050(11) 0.0050(11) 0.0109(11)
C21 0.0621(19) 0.0469(18) 0.0320(14) -0.0019(12) 0.0092(13) 0.0128(14)
C22 0.074(2) 0.0380(17) 0.0412(16) -0.0097(13) 0.0020(15) 0.0001(15)
C23 0.0626(19) 0.0327(15) 0.0499(17) 0.0010(13) 0.0080(14) -0.0046(13)
C24 0.0459(16) 0.0274(14) 0.0365(13) 0.0027(11) 0.0056(12) 0.0031(11)
C25 0.0390(15) 0.0604(19) 0.0278(12) 0.0061(12) 0.0037(11) 0.0049(13)
C26 0.053(2) 0.098(3) 0.058(2) 0.0165(18) 0.0221(16) 0.0166(18)
C27 0.0530(18) 0.0578(19) 0.0372(14) 0.0058(13) 0.0097(13) -0.0082(14)
C28 0.0493(17) 0.0329(15) 0.0530(16) 0.0016(12) 0.0161(13) -0.0046(12)
C29 0.071(2) 0.063(2) 0.093(3) 0.0174(19) 0.037(2) 0.0201(18)
C30 0.068(2) 0.0484(19) 0.068(2) 0.0160(15) 0.0257(17) -0.0008(15)
C31 0.0391(15) 0.0425(16) 0.0453(15) 0.0141(12) 0.0117(12) 0.0031(12)
C32 0.0511(18) 0.0566(19) 0.0595(18) 0.0118(15) 0.0277(15) -0.0015(14)
C33 0.0379(16) 0.063(2) 0.067(2) -0.0002(16) 0.0193(15) -0.0144(14)
C34 0.0276(14) 0.070(2) 0.0453(15) 0.0019(14) 0.0028(12) -0.0088(13)
C35 0.0317(15) 0.065(2) 0.0537(17) 0.0157(14) 0.0154(13) 0.0086(13)
C36 0.047(4) 0.062(7) 0.053(5) 0.016(5) 0.022(4) -0.004(4)
C36' 0.044(3) 0.051(5) 0.055(4) 0.008(4) 0.025(3) -0.002(3)
C37 0.062(2) 0.071(2) 0.0469(17) 0.0126(15) 0.0243(15) -0.0074(17)
C38 0.0523(18) 0.068(2) 0.0330(14) 0.0186(13) 0.0109(13) 0.0030(14)

loop_
_atom_type_symbol
_atom_type_description
_atom_type_scat_dispersion_real
_atom_type_scat_dispersion_imag
_atom_type_scat_source
C C 0.0033 0.0016 'International Tables Vol C Tables 4.2.6.8 and 6.1.1.4'
H H 0.0000 0.0000 'International Tables Vol C Tables 4.2.6.8 and 6.1.1.4'
N N 0.0061 0.0033 'International Tables Vol C Tables 4.2.6.8 and 6.1.1.4'
Cl Cl 0.1484 0.1585 'International Tables Vol C Tables 4.2.6.8 and 6.1.1.4'
V V 0.3005 0.5294 'International Tables Vol C Tables 4.2.6.8 and 6.1.1.4'
O O 0.0106 0.0060 'International Tables Vol C Tables 4.2.6.8 and 6.1.1.4'

loop_
_geom_angle_atom_site_label_1
_geom_angle_atom_site_label_2
_geom_angle_atom_site_label_3
_geom_angle
_geom_angle_site_symmetry_1
_geom_angle_site_symmetry_3
_geom_angle_publ_flag
O2 V1 O1 172.79(7) . . ?
O2 V1 N1 88.64(7) . . ?
O1 V1 N1 87.38(7) . . ?
O2 V1 N2 93.82(7) . . ?
O1 V1 N2 91.28(7) . . ?
N1 V1 N2 78.65(7) . . ?
O2 V1 Cl2 93.93(5) . . ?
O1 V1 Cl2 91.40(5) . . ?
N1 V1 Cl2 165.75(5) . . ?
N2 V1 Cl2 87.19(5) . . ?
O2 V1 Cl1 88.21(5) . . ?
O1 V1 Cl1 86.42(5) . . ?
N1 V1 Cl1 98.24(5) . . ?
N2 V1 Cl1 176.23(5) . . ?
Cl2 V1 Cl1 95.85(3) . . ?
C4 N1 C1 105.35(18) . . ?
C4 N1 V1 142.74(14) . . ?
C1 N1 V1 111.87(14) . . ?
C5 N2 C6 116.75(18) . . ?
C5 N2 V1 111.99(15) . . ?
C6 N2 V1 131.25(14) . . ?
C18 N3 C19 116.9(2) . . ?
C31 O1 C34 108.74(18) . . ?
C31 O1 V1 126.32(14) . . ?
C34 O1 V1 122.03(14) . . ?
C35 O2 C38 107.93(18) . . ?
C35 O2 V1 127.26(15) . . ?
C38 O2 V1 122.00(14) . . ?
N1 C1 C2 110.8(2) . . ?
N1 C1 C5 117.7(2) . . ?
C2 C1 C5 131.5(2) . . ?
C1 C2 C3 106.2(2) . . ?
C1 C2 H2A 126.9 . . ?
C3 C2 H2A 126.9 . . ?
C4 C3 C2 107.1(2) . . ?
C4 C3 H3B 126.4 . . ?
C2 C3 H3B 126.4 . . ?
N1 C4 C3 110.54(19) . . ?
N1 C4 C18 122.3(2) . . ?
C3 C4 C18 127.1(2) . . ?
N2 C5 C1 119.7(2) . . ?
N2 C5 H5A 120.1 . . ?
C1 C5 H5A 120.1 . . ?
C7 C6 C11 121.7(2) . . ?
C7 C6 N2 119.2(2) . . ?
C11 C6 N2 119.1(2) . . ?
C6 C7 C8 117.8(2) . . ?
C6 C7 C12 122.2(2) . . ?
C8 C7 C12 120.0(2) . . ?
C9 C8 C7 121.5(3) . . ?
C9 C8 H8A 119.2 . . ?
C7 C8 H8A 119.2 . . ?
C10 C9 C8 119.7(3) . . ?
C10 C9 H9A 120.1 . . ?
C8 C9 H9A 120.1 . . ?
C9 C10 C11 121.4(3) . . ?
C9 C10 H10A 119.3 . . ?
C11 C10 H10A 119.3 . . ?
C6 C11 C10 117.8(2) . . ?
C6 C11 C15 122.5(2) . . ?
C10 C11 C15 119.7(2) . . ?
C7 C12 C13 110.8(3) . . ?
C7 C12 C14 111.5(3) . . ?
C13 C12 C14 111.9(3) . . ?
C7 C12 H12A 107.4 . . ?
C13 C12 H12A 107.4 . . ?
C14 C12 H12A 107.4 . . ?
C12 C13 H13A 109.5 . . ?
C12 C13 H13B 109.5 . . ?
H13A C13 H13B 109.5 . . ?
C12 C13 H13C 109.5 . . ?
H13A C13 H13C 109.5 . . ?
H13B C13 H13C 109.5 . . ?
C12 C14 H14A 109.5 . . ?
C12 C14 H14B 109.5 . . ?
H14A C14 H14B 109.5 . . ?
C12 C14 H14C 109.5 . . ?
H14A C14 H14C 109.5 . . ?
H14B C14 H14C 109.5 . . ?
C11 C15 C17 111.0(2) . . ?
C11 C15 C16 112.8(3) . . ?
C17 C15 C16 110.7(3) . . ?
C11 C15 H15A 107.4 . . ?
C17 C15 H15A 107.4 . . ?
C16 C15 H15A 107.4 . . ?
C15 C16 H16A 109.5 . . ?
C15 C16 H16B 109.5 . . ?
H16A C16 H16B 109.5 . . ?
C15 C16 H16C 109.5 . . ?
H16A C16 H16C 109.5 . . ?
H16B C16 H16C 109.5 . . ?
C15 C17 H17A 109.5 . . ?
C15 C17 H17B 109.5 . . ?
H17A C17 H17B 109.5 . . ?
C15 C17 H17C 109.5 . . ?
H17A C17 H17C 109.5 . . ?
H17B C17 H17C 109.5 . . ?
N3 C18 C4 121.6(2) . . ?
N3 C18 H18A 119.2 . . ?
C4 C18 H18A 119.2 . . ?
C24 C19 C20 121.8(2) . . ?
C24 C19 N3 119.9(2) . . ?
C20 C19 N3 118.2(2) . . ?
C19 C20 C21 117.4(2) . . ?
C19 C20 C25 119.5(2) . . ?
C21 C20 C25 123.1(2) . . ?
C22 C21 C20 121.6(3) . . ?
C22 C21 H21A 119.2 . . ?
C20 C21 H21A 119.2 . . ?
C21 C22 C23 120.0(2) . . ?
C21 C22 H22A 120.0 . . ?
C23 C22 H22A 120.0 . . ?
C22 C23 C24 121.2(3) . . ?
C22 C23 H23A 119.4 . . ?
C24 C23 H23A 119.4 . . ?
C19 C24 C23 118.0(2) . . ?
C19 C24 C28 121.7(2) . . ?
C23 C24 C28 120.3(2) . . ?
C20 C25 C27 112.4(2) . . ?
C20 C25 C26 113.6(2) . . ?
C27 C25 C26 109.1(2) . . ?
C20 C25 H25A 107.2 . . ?
C27 C25 H25A 107.2 . . ?
C26 C25 H25A 107.2 . . ?
C25 C26 H26A 109.5 . . ?
C25 C26 H26B 109.5 . . ?
H26A C26 H26B 109.5 . . ?
C25 C26 H26C 109.5 . . ?
H26A C26 H26C 109.5 . . ?
H26B C26 H26C 109.5 . . ?
C25 C27 H27A 109.5 . . ?
C25 C27 H27B 109.5 . . ?
H27A C27 H27B 109.5 . . ?
C25 C27 H27C 109.5 . . ?
H27A C27 H27C 109.5 . . ?
H27B C27 H27C 109.5 . . ?
C24 C28 C29 112.1(2) . . ?
C24 C28 C30 112.2(2) . . ?
C29 C28 C30 110.8(2) . . ?
C24 C28 H28A 107.2 . . ?
C29 C28 H28A 107.2 . . ?
C30 C28 H28A 107.2 . . ?
C28 C29 H29A 109.5 . . ?
C28 C29 H29B 109.5 . . ?
H29A C29 H29B 109.5 . . ?
C28 C29 H29C 109.5 . . ?
H29A C29 H29C 109.5 . . ?
H29B C29 H29C 109.5 . . ?
C28 C30 H30A 109.5 . . ?
C28 C30 H30B 109.5 . . ?
H30A C30 H30B 109.5 . . ?
C28 C30 H30C 109.5 . . ?
H30A C30 H30C 109.5 . . ?
H30B C30 H30C 109.5 . . ?
O1 C31 C32 104.5(2) . . ?
O1 C31 H31A 110.9 . . ?
C32 C31 H31A 110.9 . . ?
O1 C31 H31B 110.9 . . ?
C32 C31 H31B 110.9 . . ?
H31A C31 H31B 108.9 . . ?
C33 C32 C31 102.0(2) . . ?
C33 C32 H32A 111.4 . . ?
C31 C32 H32A 111.4 . . ?
C33 C32 H32B 111.4 . . ?
C31 C32 H32B 111.4 . . ?
H32A C32 H32B 109.2 . . ?
C34 C33 C32 103.5(2) . . ?
C34 C33 H33A 111.1 . . ?
C32 C33 H33A 111.1 . . ?
C34 C33 H33B 111.1 . . ?
C32 C33 H33B 111.1 . . ?
H33A C33 H33B 109.0 . . ?
O1 C34 C33 104.9(2) . . ?
O1 C34 H34A 110.8 . . ?
C33 C34 H34A 110.8 . . ?
O1 C34 H34B 110.8 . . ?
C33 C34 H34B 110.8 . . ?
H34A C34 H34B 108.8 . . ?
O2 C35 C36 106.5(4) . . ?
O2 C35 C36' 104.3(3) . . ?
C36 C35 C36' 32.8(4) . . ?
O2 C35 H35A 110.4 . . ?
C36 C35 H35A 110.4 . . ?
C36' C35 H35A 81.4 . . ?
O2 C35 H35B 110.4 . . ?
C36 C35 H35B 110.4 . . ?
C36' C35 H35B 136.8 . . ?
H35A C35 H35B 108.6 . . ?
C35 C36 C37 104.2(6) . . ?
C35 C36 H36A 110.9 . . ?
C37 C36 H36A 110.9 . . ?
C35 C36 H36B 110.9 . . ?
C37 C36 H36B 110.9 . . ?
H36A C36 H36B 108.9 . . ?
C37 C36' C35 104.6(4) . . ?
C37 C36' H36C 110.8 . . ?
C35 C36' H36C 110.8 . . ?
C37 C36' H36D 110.8 . . ?
C35 C36' H36D 110.8 . . ?
H36C C36' H36D 108.9 . . ?
C36' C37 C38 104.3(3) . . ?
C36' C37 C36 33.2(3) . . ?
C38 C37 C36 107.0(3) . . ?
C36' C37 H37A 137.2 . . ?
C38 C37 H37A 110.3 . . ?
C36 C37 H37A 110.3 . . ?
C36' C37 H37B 81.1 . . ?
C38 C37 H37B 110.3 . . ?
C36 C37 H37B 110.3 . . ?
H37A C37 H37B 108.6 . . ?
O2 C38 C37 106.0(2) . . ?
O2 C38 H38A 110.5 . . ?
C37 C38 H38A 110.5 . . ?
O2 C38 H38B 110.5 . . ?
C37 C38 H38B 110.5 . . ?
H38A C38 H38B 108.7 . . ?

loop_
_geom_bond_atom_site_label_1
_geom_bond_atom_site_label_2
_geom_bond_distance
_geom_bond_site_symmetry_2
_geom_bond_publ_flag
V1 O2 2.0462(15) . ?
V1 O1 2.0543(15) . ?
V1 N1 2.1012(19) . ?
V1 N2 2.1646(18) . ?
V1 Cl2 2.3225(7) . ?
V1 Cl1 2.3450(7) . ?
N1 C4 1.366(3) . ?
N1 C1 1.383(3) . ?
N2 C5 1.295(3) . ?
N2 C6 1.456(3) . ?
N3 C18 1.272(3) . ?
N3 C19 1.431(3) . ?
O1 C31 1.462(3) . ?
O1 C34 1.480(3) . ?
O2 C35 1.466(3) . ?
O2 C38 1.478(3) . ?
C1 C2 1.388(3) . ?
C1 C5 1.418(3) . ?
C2 C3 1.389(3) . ?
C2 H2A 0.9500 . ?
C3 C4 1.393(3) . ?
C3 H3B 0.9500 . ?
C4 C18 1.459(3) . ?
C5 H5A 0.9500 . ?
C6 C7 1.394(3) . ?
C6 C11 1.401(3) . ?
C7 C8 1.393(4) . ?
C7 C12 1.516(4) . ?
C8 C9 1.370(4) . ?
C8 H8A 0.9500 . ?
C9 C10 1.378(4) . ?
C9 H9A 0.9500 . ?
C10 C11 1.387(4) . ?
C10 H10A 0.9500 . ?
C11 C15 1.509(4) . ?
C12 C13 1.520(5) . ?
C12 C14 1.531(4) . ?
C12 H12A 1.0000 . ?
C13 H13A 0.9800 . ?
C13 H13B 0.9800 . ?
C13 H13C 0.9800 . ?
C14 H14A 0.9800 . ?
C14 H14B 0.9800 . ?
C14 H14C 0.9800 . ?
C15 C17 1.519(4) . ?
C15 C16 1.530(4) . ?
C15 H15A 1.0000 . ?
C16 H16A 0.9800 . ?
C16 H16B 0.9800 . ?
C16 H16C 0.9800 . ?
C17 H17A 0.9800 . ?
C17 H17B 0.9800 . ?
C17 H17C 0.9800 . ?
C18 H18A 0.9500 . ?
C19 C24 1.398(3) . ?
C19 C20 1.407(3) . ?
C20 C21 1.394(4) . ?
C20 C25 1.510(4) . ?
C21 C22 1.381(4) . ?
C21 H21A 0.9500 . ?
C22 C23 1.371(4) . ?
C22 H22A 0.9500 . ?
C23 C24 1.399(4) . ?
C23 H23A 0.9500 . ?
C24 C28 1.516(4) . ?
C25 C27 1.532(4) . ?
C25 C26 1.538(4) . ?
C25 H25A 1.0000 . ?
C26 H26A 0.9800 . ?
C26 H26B 0.9800 . ?
C26 H26C 0.9800 . ?
C27 H27A 0.9800 . ?
C27 H27B 0.9800 . ?
C27 H27C 0.9800 . ?
C28 C29 1.520(4) . ?
C28 C30 1.528(4) . ?
C28 H28A 1.0000 . ?
C29 H29A 0.9800 . ?
C29 H29B 0.9800 . ?
C29 H29C 0.9800 . ?
C30 H30A 0.9800 . ?
C30 H30B 0.9800 . ?
C30 H30C 0.9800 . ?
C31 C32 1.508(3) . ?
C31 H31A 0.9900 . ?
C31 H31B 0.9900 . ?
C32 C33 1.507(4) . ?
C32 H32A 0.9900 . ?
C32 H32B 0.9900 . ?
C33 C34 1.483(4) . ?
C33 H33A 0.9900 . ?
C33 H33B 0.9900 . ?
C34 H34A 0.9900 . ?
C34 H34B 0.9900 . ?
C35 C36 1.464(8) . ?
C35 C36' 1.558(7) . ?
C35 H35A 0.9900 . ?
C35 H35B 0.9900 . ?
C36 C37 1.543(9) . ?
C36 H36A 0.9900 . ?
C36 H36B 0.9900 . ?
C36' C37 1.441(7) . ?
C36' H36C 0.9900 . ?
C36' H36D 0.9900 . ?
C37 C38 1.488(4) . ?
C37 H37A 0.9900 . ?
C37 H37B 0.9900 . ?
C38 H38A 0.9900 . ?
C38 H38B 0.9900 . ?

loop_
_platon_squeeze_void_nr
_platon_squeeze_void_average_x
_platon_squeeze_void_average_y
_platon_squeeze_void_average_z
_platon_squeeze_void_volume
_platon_squeeze_void_count_electrons
_platon_squeeze_void_content
1 0.000 0.500 0.624 604 137 ' '
